data_1526609
loop_
_publ_author_name
'Shimanouchi-Futagami, R.'
'Nishimori, M.'
'Nishizawa, H.'

_publ_section_title
;
 Crystal structure and electric conductivity of the NASICON - related
 solid solution Na Ti2 P3-x Asx O12 synthesized hydrothermally
;
_journal_name_full 'Journal of Materials Science. Letters'
_journal_page_first 1881
_journal_page_last 1883
_journal_volume 20
_journal_year 2001
_chemical_formula_sum 'As0.3 Na O12 P2.7 Ti2'
_chemical_name_systematic 'Na Ti2 (P0.9 As0.1 O4)3'
_space_group_IT_number 167
_symmetry_space_group_name_Hall '-R 3 2"c'
_symmetry_space_group_name_H-M 'R -3 c :H'
_cell_angle_alpha 90
_cell_angle_beta 90
_cell_angle_gamma 120
_cell_formula_units_Z 6
_cell_length_a 8.5
_cell_length_b 8.5
_cell_length_c 21.76
_cell_volume 1361.530
_citation_journal_id_ASTM JMSLD5
_cod_data_source_file Shimanouchi-Futagami_JMSLD5_2001_1809.cif
_cod_data_source_block As0.3Na1O12P2.7Ti2
_cod_original_cell_volume 1361.531
_cod_original_formula_sum 'As0.3 Na1 O12 P2.7 Ti2'
_cod_database_code 1526609

loop_
_symmetry_equiv_pos_as_xyz
x,y,z
-y,x-y,z
-x+y,-x,z
y,x,-z+1/2
-x,-x+y,-z+1/2
x-y,-y,-z+1/2
-x,-y,-z
y,-x+y,-z
x-y,x,-z
-y,-x,z-1/2
x,x-y,z-1/2
-x+y,y,z-1/2
x+2/3,y+1/3,z+1/3
-y+2/3,x-y+1/3,z+1/3
-x+y+2/3,-x+1/3,z+1/3
y+2/3,x+1/3,-z+5/6
-x+2/3,-x+y+1/3,-z+5/6
x-y+2/3,-y+1/3,-z+5/6
-x+2/3,-y+1/3,-z+1/3
y+2/3,-x+y+1/3,-z+1/3
x-y+2/3,x+1/3,-z+1/3
-y+2/3,-x+1/3,z-1/6
x+2/3,x-y+1/3,z-1/6
-x+y+2/3,y+1/3,z-1/6
x+1/3,y+2/3,z+2/3
-y+1/3,x-y+2/3,z+2/3
-x+y+1/3,-x+2/3,z+2/3
y+1/3,x+2/3,-z+7/6
-x+1/3,-x+y+2/3,-z+7/6
x-y+1/3,-y+2/3,-z+7/6
-x+1/3,-y+2/3,-z+2/3
y+1/3,-x+y+2/3,-z+2/3
x-y+1/3,x+2/3,-z+2/3
-y+1/3,-x+2/3,z+1/6
x+1/3,x-y+2/3,z+1/6
-x+y+1/3,y+2/3,z+1/6

loop_
_atom_site_label
_atom_site_type_symbol
_atom_site_fract_x
_atom_site_fract_y
_atom_site_fract_z
_atom_site_occupancy
_atom_site_U_iso_or_equiv
Na1 Na+1 0 0 0 1 0.0
As1 As+5 0.2863 0 0.25 0.1 0.0
O1 O-2 0.1746 -0.0245 0.1925 1 0.0
P1 P+5 0.2863 0 0.25 0.9 0.0
O2 O-2 0.1928 0.1601 0.0886 1 0.0
Ti1 Ti+4 0 0 0.1449 1 0.0
